data_4021135
loop_
_publ_author_name
'Albert Padwa'
'Andrew C. Flick'
'Carolyn A. Leverett'
'Thomas Stengel'

_publ_section_title
;
 Rhodium(II)-Catalyzed Aziridination of
 Allyl-Substituted Sulfonamides and Carbamates
;
_journal_name_full 'Journal of Organic Chemistry'
_journal_page_first 6377
_journal_page_last 6386
_journal_paper_doi 10.1021/jo048990k
_journal_volume 69
_journal_year 2004
_chemical_formula_sum 'C8 H13 N O3'
_chemical_formula_weight 171.19
_space_group_IT_number 14
_symmetry_cell_setting monoclinic
_symmetry_space_group_name_Hall '-P 2ybc'
_symmetry_space_group_name_H-M 'P 1 21/c 1'
_cell_angle_alpha 90.00
_cell_angle_beta 91.321(3)
_cell_angle_gamma 90.00
_cell_formula_units_Z 4
_cell_length_a 6.1344(2)
_cell_length_b 6.7920(3)
_cell_length_c 19.8293(8)
_cell_measurement_temperature 100(2)
_cell_volume 825.97(6)
_diffrn_ambient_temperature 100(2)
_exptl_crystal_density_diffrn 1.377
_cod_depositor_comments
;
The following automatic conversions were performed:
'_symmetry_cell_setting' value 'Monoclinic' changed to 'monoclinic'
according to '/home/saulius/struct/CIF-dictionaries/cif_core.dic'
dictionary named 'cif_core.dic' version 2.4.1 from 2010-06-29.

Automatic conversion script
Id: cif_fix_enum 1527 2010-12-29 10:47:43Z saulius 
;
_cod_original_sg_symbol_H-M 'P 21/c'
_cod_database_code 4021135

loop_
_symmetry_equiv_pos_as_xyz
'x, y, z'
'-x, y+1/2, -z+1/2'
'-x, -y, -z'
'x, -y-1/2, z-1/2'

loop_
_atom_site_label
_atom_site_type_symbol
_atom_site_fract_x
_atom_site_fract_y
_atom_site_fract_z
_atom_site_U_iso_or_equiv
_atom_site_adp_type
_atom_site_occupancy
_atom_site_symmetry_multiplicity
_atom_site_calc_flag
_atom_site_refinement_flags
_atom_site_disorder_assembly
_atom_site_disorder_group
C1 C 0.4425(4) 0.6885(4) 0.38176(14) 0.0140(7) Uani 1 1 d . . .
H1A H 0.4713 0.6623 0.4303 0.017 Uiso 1 1 calc R . .
H1B H 0.5738 0.7494 0.3625 0.017 Uiso 1 1 calc R . .
C2 C 0.3833(4) 0.4964(4) 0.34424(14) 0.0115(6) Uani 1 1 d . . .
C3 C 0.1198(4) 0.7376(4) 0.32470(14) 0.0146(7) Uani 1 1 d . . .
C4 C 0.5691(4) 0.4123(4) 0.30275(14) 0.0158(7) Uani 1 1 d . . .
H4A H 0.5115 0.3273 0.2659 0.019 Uiso 1 1 calc R . .
H4B H 0.6566 0.5194 0.2830 0.019 Uiso 1 1 calc R . .
C5 C 0.7057(4) 0.2930(5) 0.35334(15) 0.0302(8) Uani 1 1 d . . .
H5A H 0.8363 0.3686 0.3681 0.036 Uiso 1 1 calc R . .
H5B H 0.7542 0.1683 0.3326 0.036 Uiso 1 1 calc R . .
C6 C 0.5609(4) 0.2500(4) 0.41377(15) 0.0179(7) Uani 1 1 d . . .
H6A H 0.6155 0.3199 0.4546 0.021 Uiso 1 1 calc R . .
H6B H 0.5563 0.1070 0.4234 0.021 Uiso 1 1 calc R . .
C7 C 0.3347(4) 0.3263(4) 0.39184(13) 0.0125(6) Uani 1 1 d . . .
H7 H 0.2550 0.2206 0.3662 0.015 Uiso 1 1 calc R . .
C8 C 0.1147(4) 0.2351(4) 0.48378(14) 0.0220(7) Uani 1 1 d . . .
H8A H 0.0258 0.1504 0.4541 0.033 Uiso 1 1 calc R . .
H8B H 0.0236 0.2889 0.5193 0.033 Uiso 1 1 calc R . .
H8C H 0.2337 0.1578 0.5043 0.033 Uiso 1 1 calc R . .
N1 N 0.1937(3) 0.5631(3) 0.30496(11) 0.0127(5) Uani 1 1 d . . .
H1N H 0.1244 0.4778 0.2690 0.015 Uiso 1 1 d R . .
O1 O 0.2548(3) 0.8166(2) 0.37265(10) 0.0187(5) Uani 1 1 d . . .
O2 O -0.0445(3) 0.8258(3) 0.30483(10) 0.0232(5) Uani 1 1 d . . .
O3 O 0.2034(3) 0.3931(3) 0.44536(9) 0.0172(5) Uani 1 1 d . . .

loop_
_atom_site_aniso_label
_atom_site_aniso_U_11
_atom_site_aniso_U_22
_atom_site_aniso_U_33
_atom_site_aniso_U_23
_atom_site_aniso_U_13
_atom_site_aniso_U_12
C1 0.0129(13) 0.0156(15) 0.0133(16) 0.0007(13) -0.0020(13) 0.0008(11)
C2 0.0106(12) 0.0098(15) 0.0141(15) -0.0008(12) 0.0022(13) 0.0017(10)
C3 0.0164(14) 0.0131(15) 0.0145(16) 0.0059(13) 0.0057(14) -0.0011(11)
C4 0.0150(14) 0.0166(16) 0.0159(16) -0.0019(13) 0.0050(14) 0.0019(11)
C5 0.0244(15) 0.042(2) 0.0242(18) 0.0082(16) 0.0070(15) 0.0180(14)
C6 0.0144(12) 0.0142(15) 0.0250(19) 0.0008(13) -0.0008(14) 0.0016(10)
C7 0.0146(12) 0.0108(15) 0.0121(15) 0.0012(13) 0.0028(12) 0.0014(10)
C8 0.0180(13) 0.0234(17) 0.0250(19) 0.0089(14) 0.0063(14) -0.0024(11)
N1 0.0117(11) 0.0113(12) 0.0150(13) -0.0001(10) -0.0018(11) 0.0026(9)
O1 0.0191(9) 0.0120(11) 0.0251(12) -0.0033(9) 0.0016(9) 0.0030(8)
O2 0.0166(10) 0.0203(12) 0.0328(14) 0.0094(10) 0.0010(10) 0.0098(8)
O3 0.0186(9) 0.0135(11) 0.0200(12) 0.0053(9) 0.0099(9) 0.0008(8)

loop_
_geom_bond_atom_site_label_1
_geom_bond_atom_site_label_2
_geom_bond_distance
_geom_bond_site_symmetry_2
_geom_bond_publ_flag
C1 O1 1.452(3) . ?
C1 C2 1.541(3) . ?
C2 N1 1.457(3) . ?
C2 C7 1.526(3) . ?
C2 C4 1.532(3) . ?
C3 O2 1.230(3) . ?
C3 N1 1.331(3) . ?
C3 O1 1.357(3) . ?
C4 C5 1.526(4) . ?
C5 C6 1.536(4) . ?
C6 C7 1.535(3) . ?
C7 O3 1.421(3) . ?
C8 O3 1.431(3) . ?
